data_4117571
loop_
_publ_author_name
'Yi-Feng Wang'
'Xu Zhu'
'Shunsuke Chiba'

_publ_contact_author
;
Dr Shunsuke Chiba
Division of Chemistry and Biological Chemistry
School of Physical and Mathematical Sciences
Nanyang Technological University
21 Nanyang Link
Singapore 637371
Singapore
;
_publ_contact_author_email shunsuke@ntu.edu.sg
_publ_contact_author_fax '+65 6791 1961'
_publ_contact_author_phone '+65 6513 8013'
_publ_section_title
;
 Copper-Catalyzed Aerobic [3+2]-Annulation of N-Alkenyl Amidines
;
_journal_name_full 'Journal of the American Chemical Society'
_journal_page_first 3679
_journal_page_last 3682
_journal_paper_doi 10.1021/ja2120629
_journal_volume 134
_journal_year 2012
_chemical_formula_moiety 'C15 H16 N2 O S'
_chemical_formula_sum 'C15 H16 N2 O S'
_chemical_formula_weight 272.36
_chemical_name_systematic
; 
 ? 
;
_space_group_IT_number 33
_symmetry_cell_setting orthorhombic
_symmetry_space_group_name_Hall 'P 2c -2n'
_symmetry_space_group_name_H-M 'P n a 21'
_atom_sites_solution_hydrogens geom
_atom_sites_solution_primary direct
_atom_sites_solution_secondary difmap
_audit_creation_method SHELXL-97
_cell_angle_alpha 90.00
_cell_angle_beta 90.00
_cell_angle_gamma 90.00
_cell_formula_units_Z 4
_cell_length_a 25.0228(14)
_cell_length_b 8.3677(4)
_cell_length_c 6.5763(4)
_cell_measurement_reflns_used 5088
_cell_measurement_temperature 103(2)
_cell_measurement_theta_max 27.91
_cell_measurement_theta_min 2.93
_cell_volume 1376.97(13)
_computing_cell_refinement 'Bruker SAINT'
_computing_data_collection 'Bruker APEX2'
_computing_data_reduction 'Bruker SAINT'
_computing_molecular_graphics 'Bruker SHELXTL'
_computing_publication_material 'Bruker SHELXTL'
_computing_structure_refinement 'SHELXL-97 (Sheldrick, 2008)'
_computing_structure_solution 'SHELXS-97 (Sheldrick, 2008)'
_diffrn_ambient_temperature 103(2)
_diffrn_measured_fraction_theta_full 0.997
_diffrn_measured_fraction_theta_max 0.997
_diffrn_measurement_device_type 'Bruker APEX-II CCD'
_diffrn_measurement_method '\f and \w scans'
_diffrn_radiation_monochromator graphite
_diffrn_radiation_source 'fine-focus sealed tube'
_diffrn_radiation_type MoK\a
_diffrn_radiation_wavelength 0.71073
_diffrn_reflns_av_R_equivalents 0.0329
_diffrn_reflns_av_sigmaI/netI 0.0319
_diffrn_reflns_limit_h_max 27
_diffrn_reflns_limit_h_min -32
_diffrn_reflns_limit_k_max 8
_diffrn_reflns_limit_k_min -11
_diffrn_reflns_limit_l_max 8
_diffrn_reflns_limit_l_min -8
_diffrn_reflns_number 11346
_diffrn_reflns_theta_full 27.92
_diffrn_reflns_theta_max 27.92
_diffrn_reflns_theta_min 1.63
_exptl_absorpt_coefficient_mu 0.228
_exptl_absorpt_correction_T_max 0.9430
_exptl_absorpt_correction_T_min 0.9142
_exptl_absorpt_correction_type multi-scan
_exptl_absorpt_process_details sadabs
_exptl_crystal_colour colourless
_exptl_crystal_density_diffrn 1.314
_exptl_crystal_description block
_exptl_crystal_F_000 576
_exptl_crystal_size_max 0.40
_exptl_crystal_size_mid 0.32
_exptl_crystal_size_min 0.26
_refine_diff_density_max 0.337
_refine_diff_density_min -0.384
_refine_diff_density_rms 0.089
_refine_ls_abs_structure_details 'Flack H D (1983), Acta Cryst. A39, 876-881'
_refine_ls_abs_structure_Flack -0.07(8)
_refine_ls_extinction_method none
_refine_ls_goodness_of_fit_ref 1.174
_refine_ls_hydrogen_treatment constr
_refine_ls_matrix_type full
_refine_ls_number_parameters 174
_refine_ls_number_reflns 3286
_refine_ls_number_restraints 1
_refine_ls_restrained_S_all 1.174
_refine_ls_R_factor_all 0.0340
_refine_ls_R_factor_gt 0.0303
_refine_ls_shift/su_max 0.004
_refine_ls_shift/su_mean 0.001
_refine_ls_structure_factor_coef Fsqd
_refine_ls_weighting_details 'calc w=1/[\s^2^(Fo^2^)+(0.0629P)^2^+0.0123P] where P=(Fo^2^+2Fc^2^)/3'
_refine_ls_weighting_scheme calc
_refine_ls_wR_factor_gt 0.0842
_refine_ls_wR_factor_ref 0.1000
_reflns_number_gt 3133
_reflns_number_total 3286
_reflns_threshold_expression >2sigma(I)
_cod_data_source_file ja2120629_si_006.cif
_cod_data_source_block 7_chiba188
_cod_database_code 4117571

loop_
_symmetry_equiv_pos_as_xyz
'x, y, z'
'-x, -y, z+1/2'
'x+1/2, -y+1/2, z'
'-x+1/2, y+1/2, z+1/2'

loop_
_atom_site_label
_atom_site_type_symbol
_atom_site_fract_x
_atom_site_fract_y
_atom_site_fract_z
_atom_site_U_iso_or_equiv
_atom_site_adp_type
_atom_site_occupancy
_atom_site_symmetry_multiplicity
_atom_site_calc_flag
_atom_site_refinement_flags
C1 C 0.07064(7) 0.4336(2) 0.7724(3) 0.0174(3) Uani 1 1 d .
H1 H 0.0609 0.4595 0.9080 0.021 Uiso 1 1 calc R
C2 C 0.03220(7) 0.3801(2) 0.6372(3) 0.0229(4) Uani 1 1 d .
H2 H -0.0038 0.3695 0.6814 0.027 Uiso 1 1 calc R
C3 C 0.04536(8) 0.3415(2) 0.4382(3) 0.0264(4) Uani 1 1 d .
H3 H 0.0186 0.3059 0.3464 0.032 Uiso 1 1 calc R
C4 C 0.09817(8) 0.3555(2) 0.3745(3) 0.0257(4) Uani 1 1 d .
H4 H 0.1077 0.3291 0.2387 0.031 Uiso 1 1 calc R
C5 C 0.13702(8) 0.4082(2) 0.5101(3) 0.0199(4) Uani 1 1 d .
H5 H 0.1731 0.4162 0.4661 0.024 Uiso 1 1 calc R
C6 C 0.12403(7) 0.4498(2) 0.7097(3) 0.0150(3) Uani 1 1 d .
C7 C 0.16427(6) 0.6147(2) 0.9597(3) 0.0140(3) Uani 1 1 d .
C8 C 0.12424(6) 0.74835(19) 0.9500(3) 0.0137(3) Uani 1 1 d .
C9 C 0.10737(7) 0.8098(2) 0.7642(3) 0.0181(4) Uani 1 1 d .
H9 H 0.1187 0.7609 0.6411 0.022 Uiso 1 1 calc R
C10 C 0.07373(8) 0.9434(2) 0.7583(3) 0.0223(4) Uani 1 1 d .
H10 H 0.0626 0.9859 0.6313 0.027 Uiso 1 1 calc R
C11 C 0.05669(8) 1.0136(2) 0.9377(4) 0.0234(4) Uani 1 1 d .
H11 H 0.0342 1.1050 0.9336 0.028 Uiso 1 1 calc R
C12 C 0.07236(7) 0.9508(2) 1.1229(3) 0.0220(4) Uani 1 1 d .
H12 H 0.0598 0.9972 1.2457 0.026 Uiso 1 1 calc R
C13 C 0.10650(6) 0.82002(19) 1.1295(3) 0.0173(3) Uani 1 1 d .
H13 H 0.1179 0.7790 1.2571 0.021 Uiso 1 1 calc R
C14 C 0.28679(7) 0.6139(2) 1.3275(3) 0.0179(3) Uani 1 1 d .
H14A H 0.2647 0.6243 1.4498 0.027 Uiso 1 1 calc R
H14B H 0.2984 0.7201 1.2825 0.027 Uiso 1 1 calc R
H14C H 0.3182 0.5483 1.3583 0.027 Uiso 1 1 calc R
C15 C 0.29182(7) 0.5239(2) 0.9168(3) 0.0164(3) Uani 1 1 d .
H15A H 0.3280 0.4923 0.9570 0.025 Uiso 1 1 calc R
H15B H 0.2927 0.6317 0.8586 0.025 Uiso 1 1 calc R
H15C H 0.2781 0.4486 0.8153 0.025 Uiso 1 1 calc R
N1 N 0.16590(6) 0.49117(17) 0.8434(3) 0.0161(3) Uani 1 1 d .
N2 N 0.20209(5) 0.64272(16) 1.1091(2) 0.0148(3) Uani 1 1 d .
O2 O 0.23967(5) 0.35701(15) 1.1888(2) 0.0175(3) Uani 1 1 d .
S1 S 0.249397(14) 0.52240(4) 1.13370(9) 0.01230(11) Uani 1 1 d .

loop_
_atom_site_aniso_label
_atom_site_aniso_U_11
_atom_site_aniso_U_22
_atom_site_aniso_U_33
_atom_site_aniso_U_23
_atom_site_aniso_U_13
_atom_site_aniso_U_12
C1 0.0162(8) 0.0159(8) 0.0200(8) -0.0001(7) 0.0002(7) 0.0009(7)
C2 0.0158(8) 0.0182(8) 0.0346(10) 0.0009(9) -0.0050(8) -0.0007(6)
C3 0.0278(10) 0.0183(9) 0.0332(11) -0.0030(8) -0.0157(9) 0.0018(7)
C4 0.0351(11) 0.0220(10) 0.0200(10) -0.0036(7) -0.0061(8) 0.0054(8)
C5 0.0220(9) 0.0181(9) 0.0196(9) -0.0017(7) 0.0003(7) 0.0025(7)
C6 0.0140(8) 0.0110(7) 0.0200(8) 0.0004(6) -0.0013(7) 0.0020(6)
C7 0.0122(7) 0.0154(8) 0.0145(8) 0.0021(6) 0.0021(6) -0.0001(6)
C8 0.0109(7) 0.0117(7) 0.0185(8) -0.0008(6) -0.0002(6) -0.0013(6)
C9 0.0176(8) 0.0158(8) 0.0209(9) 0.0022(7) -0.0011(7) -0.0014(7)
C10 0.0188(9) 0.0185(9) 0.0296(10) 0.0080(8) -0.0046(8) -0.0003(7)
C11 0.0170(9) 0.0145(8) 0.0385(11) 0.0015(8) -0.0022(8) 0.0026(6)
C12 0.0183(8) 0.0204(9) 0.0275(10) -0.0049(9) 0.0023(9) 0.0027(6)
C13 0.0156(8) 0.0182(8) 0.0180(8) -0.0014(8) -0.0006(7) 0.0004(6)
C14 0.0165(8) 0.0165(8) 0.0205(8) -0.0041(7) -0.0055(7) 0.0007(6)
C15 0.0155(8) 0.0172(8) 0.0164(8) 0.0007(6) 0.0023(7) 0.0012(6)
N1 0.0140(7) 0.0168(7) 0.0174(7) -0.0028(6) -0.0007(6) 0.0002(5)
N2 0.0139(6) 0.0135(6) 0.0171(7) -0.0024(6) -0.0006(6) 0.0015(5)
O2 0.0232(6) 0.0108(6) 0.0187(6) 0.0007(5) 0.0008(5) -0.0007(5)
S1 0.01300(19) 0.01025(19) 0.01366(19) -0.0011(2) -0.00054(14) 0.00042(13)

loop_
_atom_type_symbol
_atom_type_description
_atom_type_scat_dispersion_real
_atom_type_scat_dispersion_imag
_atom_type_scat_source
C C 0.0033 0.0016 'International Tables Vol C Tables 4.2.6.8 and 6.1.1.4'
H H 0.0000 0.0000 'International Tables Vol C Tables 4.2.6.8 and 6.1.1.4'
N N 0.0061 0.0033 'International Tables Vol C Tables 4.2.6.8 and 6.1.1.4'
O O 0.0106 0.0060 'International Tables Vol C Tables 4.2.6.8 and 6.1.1.4'
S S 0.1246 0.1234 'International Tables Vol C Tables 4.2.6.8 and 6.1.1.4'

loop_
_geom_angle_atom_site_label_1
_geom_angle_atom_site_label_2
_geom_angle_atom_site_label_3
_geom_angle
C2 C1 C6 120.22(18)
C2 C1 H1 119.9
C6 C1 H1 119.9
C1 C2 C3 121.07(17)
C1 C2 H2 119.5
C3 C2 H2 119.5
C2 C3 C4 119.35(18)
C2 C3 H3 120.3
C4 C3 H3 120.3
C3 C4 C5 119.81(19)
C3 C4 H4 120.1
C5 C4 H4 120.1
C4 C5 C6 121.27(19)
C4 C5 H5 119.4
C6 C5 H5 119.4
C5 C6 C1 118.26(17)
C5 C6 N1 118.31(16)
C1 C6 N1 123.14(17)
N1 C7 N2 122.41(15)
N1 C7 C8 126.45(15)
N2 C7 C8 111.10(14)
C9 C8 C13 119.16(14)
C9 C8 C7 120.95(15)
C13 C8 C7 119.73(15)
C8 C9 C10 120.11(17)
C8 C9 H9 119.9
C10 C9 H9 119.9
C11 C10 C9 120.02(18)
C11 C10 H10 120.0
C9 C10 H10 120.0
C12 C11 C10 120.10(17)
C12 C11 H11 120.0
C10 C11 H11 120.0
C11 C12 C13 120.1(2)
C11 C12 H12 120.0
C13 C12 H12 120.0
C12 C13 C8 120.49(19)
C12 C13 H13 119.8
C8 C13 H13 119.8
S1 C14 H14A 109.5
S1 C14 H14B 109.5
H14A C14 H14B 109.5
S1 C14 H14C 109.5
H14A C14 H14C 109.5
H14B C14 H14C 109.5
S1 C15 H15A 109.5
S1 C15 H15B 109.5
H15A C15 H15B 109.5
S1 C15 H15C 109.5
H15A C15 H15C 109.5
H15B C15 H15C 109.5
C7 N1 C6 122.96(15)
C7 N2 S1 118.86(12)
O2 S1 N2 120.89(8)
O2 S1 C14 108.88(9)
N2 S1 C14 101.42(8)
O2 S1 C15 107.90(8)
N2 S1 C15 111.38(9)
C14 S1 C15 105.12(9)

loop_
_geom_bond_atom_site_label_1
_geom_bond_atom_site_label_2
_geom_bond_distance
C1 C2 1.384(3)
C1 C6 1.405(2)
C1 H1 0.9500
C2 C3 1.387(3)
C2 H2 0.9500
C3 C4 1.391(3)
C3 H3 0.9500
C4 C5 1.391(3)
C4 H4 0.9500
C5 C6 1.396(2)
C5 H5 0.9500
C6 N1 1.411(2)
C7 N1 1.287(2)
C7 N2 1.384(2)
C7 C8 1.502(2)
C8 C9 1.391(2)
C8 C13 1.396(3)
C9 C10 1.400(3)
C9 H9 0.9500
C10 C11 1.385(3)
C10 H10 0.9500
C11 C12 1.383(3)
C11 H11 0.9500
C12 C13 1.389(2)
C12 H12 0.9500
C13 H13 0.9500
C14 S1 1.7567(18)
C14 H14A 0.9800
C14 H14B 0.9800
C14 H14C 0.9800
C15 S1 1.7781(18)
C15 H15A 0.9800
C15 H15B 0.9800
C15 H15C 0.9800
N2 S1 1.5624(14)
O2 S1 1.4512(13)
